data_1505806
loop_
_publ_author_name
'Tuchinda, Patoomratana'
'Munyoo, Bamroong'
'Pohmakotr, Manat'
'Thinapong, Pongchan'
'Sophasan, Samaisukh'
'Santisuk, Thawatchai'
'Reutrakul, Vichai'

_publ_section_title
;
 Cytotoxic styryl-lactones from the leaves and twigs of Polyalthia crassa.
;
_journal_issue 12
_journal_name_full 'Journal of natural products'
_journal_page_first 1728
_journal_page_last 1733
_journal_paper_doi 10.1021/np060323u
_journal_volume 69
_journal_year 2006
_chemical_compound_source 'natural Product'
_chemical_formula_moiety 'C22 H20 O6 '
_chemical_formula_sum 'C22 H20 O6'
_chemical_formula_weight 380.396
_chemical_name_systematic
;
 ?
;
_space_group_IT_number 19
_symmetry_cell_setting orthorhombic
_symmetry_space_group_name_Hall 'P 2ac 2ab'
_symmetry_space_group_name_H-M 'P 21 21 21'
_atom_sites_solution_primary direct
_atom_sites_solution_secondary difmap
_audit_creation_method maXus
_cell_angle_alpha 90.00
_cell_angle_beta 90.00
_cell_angle_gamma 90.00
_cell_formula_units_Z 4
_cell_length_a 6.0723(4)
_cell_length_b 12.0285(6)
_cell_length_c 25.741(2)
_cell_measurement_reflns_used 2244
_cell_measurement_temperature 298
_cell_volume 1880.1(2)
_computing_cell_refinement 'HKL Scalepack (Otwinowski & Minor 1997)'
_computing_data_collection KappaCCD
_computing_data_reduction 'Denzo and Scalepak (Otwinowski & Minor, 1997)'
_computing_structure_refinement 'SHELXL-97 (Sheldrick, 1997)'
_computing_structure_solution 'SIR97(Cascarano al.,Acta Cryst.,1996,A52,C-79)'
_diffrn_measured_fraction_theta_full 0.957
_diffrn_measured_fraction_theta_max 0.957
_diffrn_measurement_device KappaCCD
_diffrn_measurement_method CCD
_diffrn_orient_matrix_type X=UH
_diffrn_orient_matrix_UB_11 -0.07644
_diffrn_orient_matrix_UB_12 0.11640
_diffrn_orient_matrix_UB_13 0.08792
_diffrn_orient_matrix_UB_21 -0.06274
_diffrn_orient_matrix_UB_22 0.00000
_diffrn_orient_matrix_UB_23 -0.05454
_diffrn_orient_matrix_UB_31 -0.01802
_diffrn_orient_matrix_UB_32 -0.02747
_diffrn_orient_matrix_UB_33 0.02073
_diffrn_radiation_source 'fine-focus sealed tube'
_diffrn_radiation_type ' MoK\a'
_diffrn_radiation_wavelength_id all
_diffrn_reflns_limit_h_max 6
_diffrn_reflns_limit_h_min 0
_diffrn_reflns_limit_k_max 13
_diffrn_reflns_limit_k_min 0
_diffrn_reflns_limit_l_max 28
_diffrn_reflns_limit_l_min -28
_diffrn_reflns_number 2767
_diffrn_reflns_theta_full 23.46
_diffrn_reflns_theta_max 23.46
_diffrn_reflns_theta_min 1.69
_exptl_absorpt_coefficient_mu 0.098
_exptl_absorpt_correction_type none
_exptl_crystal_colour Colourless
_exptl_crystal_density_diffrn 1.344
_exptl_crystal_density_method 'not measured'
_exptl_crystal_description Plate
_refine_diff_density_max 0.208
_refine_diff_density_min -0.165
_refine_diff_density_rms 0.047
_refine_ls_abs_structure_details 'Flack H D (1983), Acta Cryst. A39, 876-881'
_refine_ls_abs_structure_Flack 0.3(18)
_refine_ls_extinction_coef 0.018(2)
_refine_ls_extinction_expression Fc^*^=kFc[1+0.001xFc^2^\l^3^/sin(2\q)]^-1/4^
_refine_ls_extinction_method SHELXL
_refine_ls_goodness_of_fit_ref 1.027
_refine_ls_hydrogen_treatment refxyz
_refine_ls_matrix_type full
_refine_ls_number_parameters 254
_refine_ls_number_reflns 2632
_refine_ls_number_restraints 0
_refine_ls_restrained_S_all 1.027
_refine_ls_R_factor_all 0.0763
_refine_ls_R_factor_gt 0.0505
_refine_ls_shift/su_max 0.000
_refine_ls_shift/su_mean 0.000
_refine_ls_structure_factor_coef Fsqd
_refine_ls_weighting_details 'calc w=1/[\s^2^(Fo^2^)+(0.0529P)^2^+0.5487P] where P=(Fo^2^+2Fc^2^)/3'
_refine_ls_weighting_scheme calc
_refine_ls_wR_factor_gt 0.1055
_refine_ls_wR_factor_ref 0.1175
_reflns_number_gt 1996
_reflns_number_total 2632
_reflns_threshold_expression >2sigma(I)
_cod_data_source_file np060323usi20060714_043008.cif
_cod_data_source_block global
_cod_depositor_comments
;
The following automatic conversions were performed:

'_symmetry_cell_setting' value 'Orthorhombic' changed to
'orthorhombic' according to
/home/saulius/struct/CIF-dictionaries/cif_core.dic dictionary named
'cif_core.dic' version 2.4.1 from 2010-06-29.

Automatic conversion script
Id: cif_fix_values 1715 2011-07-08 13:25:40Z adriana 
;
_cod_original_sg_symbol_H-M 'P 21 21 21    '
_cod_original_formula_sum 'C22 H20 O6 '
_cod_database_code 1505806

loop_
_symmetry_equiv_pos_as_xyz
+X,+Y,+Z
'-X+ 1/2,-Y,+Z+ 1/2'
'+X+ 1/2,-Y+ 1/2,-Z'
'-X,+Y+ 1/2,-Z+ 1/2'

loop_
_atom_site_label
_atom_site_type_symbol
_atom_site_fract_x
_atom_site_fract_y
_atom_site_fract_z
_atom_site_U_iso_or_equiv
_atom_site_adp_type
_atom_site_occupancy
_atom_site_symmetry_multiplicity
_atom_site_calc_flag
_atom_site_refinement_flags
O7' O 0.5554(4) 0.1724(2) 0.83802(10) 0.0477(7) Uani 1 1 d .
O1 O 0.6066(4) -0.0038(2) 0.77773(10) 0.0488(7) Uani 1 1 d .
O8 O 0.9004(4) 0.31481(19) 0.85576(10) 0.0471(7) Uani 1 1 d .
O5' O 1.0745(4) 0.0322(2) 0.75327(10) 0.0568(8) Uani 1 1 d .
C6 C 0.7819(5) 0.0234(3) 0.81487(13) 0.0371(9) Uani 1 1 d .
O1" O 1.2583(5) 0.3562(2) 0.86676(11) 0.0619(8) Uani 1 1 d .
C5 C 0.9967(5) -0.0254(3) 0.79773(15) 0.0427(10) Uani 1 1 d .
C8 C 0.9486(6) 0.1957(3) 0.85497(13) 0.0394(9) Uani 1 1 d .
C9 C 0.9492(6) 0.1535(3) 0.90998(13) 0.0392(9) Uani 1 1 d .
C1" C 1.0675(7) 0.3838(3) 0.86723(14) 0.0452(9) Uani 1 1 d .
C2 C 0.5932(7) -0.1079(3) 0.75883(16) 0.0513(10) Uani 1 1 d .
O2' O 0.4301(5) -0.1295(3) 0.73328(12) 0.0730(9) Uani 1 1 d .
C7 C 0.7691(5) 0.1487(3) 0.81946(13) 0.0368(9) Uani 1 1 d .
C4 C 0.9631(7) -0.1468(3) 0.78600(14) 0.0507(11) Uani 1 1 d .
C12 C 0.9593(7) 0.0804(4) 1.01209(16) 0.0586(12) Uani 1 1 d .
C2" C 0.9940(6) 0.4954(3) 0.88150(15) 0.0502(11) Uani 1 1 d .
C14 C 0.7746(6) 0.1738(3) 0.94340(15) 0.0510(10) Uani 1 1 d .
C4" C 0.7134(7) 0.6425(3) 0.89547(16) 0.0528(11) Uani 1 1 d .
C3" C 0.7910(7) 0.5314(3) 0.87884(15) 0.0500(10) Uani 1 1 d .
C13 C 0.7808(7) 0.1375(4) 0.99437(16) 0.0603(12) Uani 1 1 d .
C10 C 1.1324(6) 0.0977(3) 0.92906(16) 0.0491(10) Uani 1 1 d .
C3 C 0.7738(7) -0.1841(3) 0.76854(16) 0.0530(10) Uani 1 1 d .
C5" C 0.8358(8) 0.7080(4) 0.92889(19) 0.0700(14) Uani 1 1 d .
C11 C 1.1361(7) 0.0605(3) 0.98010(17) 0.0582(12) Uani 1 1 d .
C9" C 0.5140(7) 0.6831(4) 0.8774(2) 0.0721(13) Uani 1 1 d .
C8" C 0.4406(10) 0.7871(5) 0.8926(3) 0.0907(17) Uani 1 1 d .
C6" C 0.7599(11) 0.8121(4) 0.9438(2) 0.0908(17) Uani 1 1 d .
C7" C 0.5639(12) 0.8500(5) 0.9259(3) 0.0975(19) Uani 1 1 d .
H7' H 0.5259 0.2377 0.8320 0.057 Uiso 1 1 d R
H5' H 1.1744 -0.0033 0.7397 0.068 Uiso 1 1 d R
H6 H 0.7437 -0.0052 0.8485 0.045 Uiso 1 1 d R
H5 H 1.1020 -0.0184 0.8254 0.051 Uiso 1 1 d R
H8 H 1.0881 0.1806 0.8389 0.047 Uiso 1 1 d R
H7 H 0.7872 0.1813 0.7857 0.044 Uiso 1 1 d R
H4 H 1.0809 -0.1988 0.7914 0.061 Uiso 1 1 d R
H12 H 0.9640 0.0526 1.0470 0.070 Uiso 1 1 d R
H2" H 1.1012 0.5477 0.8940 0.060 Uiso 1 1 d R
H14 H 0.6492 0.2133 0.9301 0.061 Uiso 1 1 d R
H3" H 0.6803 0.4824 0.8653 0.060 Uiso 1 1 d R
H13 H 0.6616 0.1529 1.0178 0.072 Uiso 1 1 d R
H10 H 1.2568 0.0854 0.9068 0.059 Uiso 1 1 d R
H3 H 0.7517 -0.2617 0.7616 0.064 Uiso 1 1 d R
H5" H 0.9742 0.6807 0.9416 0.084 Uiso 1 1 d R
H11 H 1.2617 0.0208 0.9931 0.070 Uiso 1 1 d R
H9" H 0.4300 0.6370 0.8543 0.087 Uiso 1 1 d R
H8" H 0.3056 0.8181 0.8797 0.109 Uiso 1 1 d R
H6" H 0.8462 0.8580 0.9665 0.109 Uiso 1 1 d R
H7" H 0.5085 0.9207 0.9373 0.117 Uiso 1 1 d R

loop_
_atom_site_aniso_label
_atom_site_aniso_U_11
_atom_site_aniso_U_22
_atom_site_aniso_U_33
_atom_site_aniso_U_23
_atom_site_aniso_U_13
_atom_site_aniso_U_12
O7' 0.0370(14) 0.0409(15) 0.0654(17) -0.0042(12) -0.0017(12) 0.0098(12)
O1 0.0381(14) 0.0492(18) 0.0592(17) -0.0177(13) -0.0079(12) 0.0031(12)
O8 0.0427(15) 0.0329(14) 0.0657(18) -0.0029(13) -0.0061(13) 0.0015(12)
O5' 0.0483(15) 0.0591(17) 0.0631(19) -0.0033(15) 0.0161(14) 0.0028(14)
C6 0.034(2) 0.040(2) 0.037(2) -0.0076(17) -0.0020(17) 0.0015(17)
O1" 0.0468(18) 0.0528(17) 0.086(2) -0.0181(15) 0.0035(15) -0.0014(14)
C5 0.039(2) 0.044(2) 0.046(2) -0.006(2) -0.0034(17) 0.0045(17)
C8 0.040(2) 0.031(2) 0.047(2) -0.0008(17) 0.0019(18) 0.0040(17)
C9 0.040(2) 0.039(2) 0.039(2) -0.0050(17) 0.0008(18) 0.0018(17)
C1" 0.045(3) 0.044(2) 0.047(2) -0.0062(19) 0.0022(19) 0.001(2)
C2 0.039(3) 0.057(3) 0.058(3) -0.020(2) 0.011(2) -0.005(2)
O2' 0.0422(17) 0.081(2) 0.096(2) -0.0404(18) -0.0028(17) -0.0083(15)
C7 0.030(2) 0.039(2) 0.041(2) -0.0008(16) -0.0041(17) 0.0032(16)
C4 0.052(3) 0.048(3) 0.052(3) -0.0083(19) 0.006(2) 0.014(2)
C12 0.072(3) 0.061(3) 0.043(3) 0.003(2) -0.005(2) 0.004(2)
C2" 0.051(3) 0.040(2) 0.060(3) -0.0085(19) 0.0029(19) -0.0033(19)
C14 0.045(2) 0.064(3) 0.044(3) -0.009(2) -0.003(2) 0.011(2)
C4" 0.052(3) 0.045(2) 0.062(3) 0.000(2) 0.014(2) 0.002(2)
C3" 0.054(3) 0.043(2) 0.053(3) -0.002(2) 0.006(2) -0.001(2)
C13 0.061(3) 0.078(3) 0.042(3) -0.006(2) 0.004(2) 0.007(3)
C10 0.044(2) 0.055(2) 0.048(3) -0.005(2) -0.0017(19) 0.0066(19)
C3 0.051(3) 0.045(2) 0.063(3) -0.010(2) 0.008(2) 0.001(2)
C5" 0.074(3) 0.049(3) 0.088(4) -0.015(3) 0.002(3) 0.004(2)
C11 0.059(3) 0.061(3) 0.054(3) 0.001(2) -0.013(2) 0.018(2)
C9" 0.060(3) 0.066(3) 0.090(4) 0.013(3) 0.014(2) 0.009(3)
C8" 0.078(4) 0.081(4) 0.112(5) 0.025(3) 0.026(3) 0.037(3)
C6" 0.109(5) 0.055(3) 0.108(4) -0.020(3) 0.026(4) -0.008(3)
C7" 0.117(5) 0.067(4) 0.108(5) 0.005(4) 0.049(4) 0.025(4)

loop_
_atom_type_symbol
_atom_type_description
_atom_type_scat_dispersion_real
_atom_type_scat_dispersion_imag
_atom_type_scat_source
C C 0.0033 0.0016 'International Tables Vol C Tables 4.2.6.8 and 6.1.1.4'
H H 0.0000 0.0000 'International Tables Vol C Tables 4.2.6.8 and 6.1.1.4'
O O 0.0106 0.0060 'International Tables Vol C Tables 4.2.6.8 and 6.1.1.4'

loop_
_diffrn_radiation_wavelength
0.71073

loop_
_geom_angle_atom_site_label_1
_geom_angle_atom_site_label_2
_geom_angle_atom_site_label_3
_geom_angle
C2 O1 C6 119.1(3)
C1" O8 C8 117.2(3)
O1 C6 C5 110.7(3)
O1 C6 C7 103.6(3)
C5 C6 C7 117.3(3)
O5' C5 C6 109.6(3)
O5' C5 C4 110.9(3)
C6 C5 C4 108.8(3)
O8 C8 C9 108.5(3)
O8 C8 C7 103.1(3)
C9 C8 C7 116.1(3)
C14 C9 C10 118.6(3)
C14 C9 C8 121.5(3)
C10 C9 C8 119.9(3)
O1" C1" O8 123.6(3)
O1" C1" C2" 123.3(4)
O8 C1" C2" 113.1(3)
O2' C2 O1 116.3(4)
O2' C2 C3 124.9(4)
O1 C2 C3 118.7(4)
O7' C7 C6 106.0(3)
O7' C7 C8 112.2(3)
C6 C7 C8 112.2(3)
C3 C4 C5 121.2(3)
C13 C12 C11 120.6(4)
C3" C2" C1" 125.4(4)
C13 C14 C9 120.8(4)
C5" C4" C9" 118.5(4)
C5" C4" C3" 121.6(4)
C9" C4" C3" 120.0(4)
C2" C3" C4" 125.7(4)
C12 C13 C14 119.9(4)
C11 C10 C9 120.2(3)
C4 C3 C2 120.3(4)
C4" C5" C6" 120.5(5)
C12 C11 C10 119.9(4)
C8" C9" C4" 120.4(5)
C7" C8" C9" 120.1(6)
C7" C6" C5" 120.1(6)
C6" C7" C8" 120.5(5)
C7 O7' H7' 109.3
C5 O5' H5' 109.5
O1 C6 H6 109.4
C5 C6 H6 109.6
C7 C6 H6 105.9
O5' C5 H5 109.5
C6 C5 H5 109.1
C4 C5 H5 108.9
O8 C8 H8 111.6
C9 C8 H8 109.8
C7 C8 H8 107.5
O7' C7 H7 109.2
C6 C7 H7 109.3
C8 C7 H7 107.9
C3 C4 H4 118.6
C5 C4 H4 120.2
C13 C12 H12 120.9
C11 C12 H12 118.5
C3" C2" H2" 116.1
C1" C2" H2" 118.6
C13 C14 H14 121.1
C9 C14 H14 118.2
C2" C3" H3" 118.4
C4" C3" H3" 115.9
C12 C13 H13 119.1
C14 C13 H13 121.0
C11 C10 H10 120.2
C9 C10 H10 119.5
C4 C3 H3 121.2
C2 C3 H3 118.4
C4" C5" H5" 119.1
C6" C5" H5" 120.4
C12 C11 H11 119.9
C10 C11 H11 120.2
C8" C9" H9" 121.7
C4" C9" H9" 117.9
C7" C8" H8" 118.0
C9" C8" H8" 121.9
C7" C6" H6" 119.5
C5" C6" H6" 120.4
C6" C7" H7" 120.1
C8" C7" H7" 119.3

loop_
_geom_bond_atom_site_label_1
_geom_bond_atom_site_label_2
_geom_bond_distance
O7' C7 1.412(4)
O1 C2 1.345(4)
O1 C6 1.468(4)
O8 C1" 1.344(4)
O8 C8 1.463(4)
O5' C5 1.419(4)
C6 C5 1.497(5)
C6 C7 1.513(5)
O1" C1" 1.205(4)
C5 C4 1.506(5)
C8 C9 1.504(5)
C8 C7 1.531(5)
C9 C14 1.387(5)
C9 C10 1.389(5)
C1" C2" 1.462(5)
C2 O2' 1.217(4)
C2 C3 1.451(5)
C4 C3 1.313(5)
C12 C13 1.362(6)
C12 C11 1.374(6)
C2" C3" 1.308(5)
C14 C13 1.383(5)
C4" C5" 1.383(6)
C4" C9" 1.386(5)
C4" C3" 1.480(5)
C10 C11 1.388(6)
C5" C6" 1.388(6)
C9" C8" 1.384(7)
C8" C7" 1.367(8)
C6" C7" 1.354(8)
O7' H7' 0.8199
O5' H5' 0.8200
C6 H6 0.9600
C5 H5 0.9600
C8 H8 0.9601
C7 H7 0.9601
C4 H4 0.9600
C12 H12 0.9600
C2" H2" 0.9602
C14 H14 0.9601
C3" H3" 0.9600
C13 H13 0.9601
C10 H10 0.9600
C3 H3 0.9600
C5" H5" 0.9600
C11 H11 0.9600
C9" H9" 0.9600
C8" H8" 0.9600
C6" H6" 0.9599
C7" H7" 0.9601

loop_
_cod_related_entry_id
_cod_related_entry_code
_cod_related_entry_database
1 30651679 ChemSpider
